data_4516143
loop_
_publ_author_name
'Zhang, Jitan'
'Liang, Zhenda'
'Wang, Jun'
'Guo, Ziyi'
'Liu, Changqing'
'Xie, Meihua'

_publ_section_title
;
 Metal-Free Synthesis of Functionalized Tetrasubstituted Alkenes by
 Three-Component Reaction of Alkynes, Iodine, and Sodium Sulfinates.
;
_journal_issue 12
_journal_name_full 'ACS omega'
_journal_page_first 18002
_journal_page_last 18015
_journal_paper_doi 10.1021/acsomega.8b02966
_journal_volume 3
_journal_year 2018
_chemical_formula_moiety 'C22 H13 F2 I O2 S'
_chemical_formula_sum 'C22 H13 F2 I O2 S'
_chemical_formula_weight 506.28
_space_group_crystal_system monoclinic
_space_group_IT_number 14
_space_group_name_Hall '-P 2yn'
_space_group_name_H-M_alt 'P 1 21/n 1'
_atom_sites_solution_hydrogens geom
_audit_creation_date 2018-10-08
_audit_creation_method
;
Olex2 1.2
(compiled 2018.05.29 svn.r3508 for OlexSys, GUI svn.r5506)
;
_cell_angle_alpha 90
_cell_angle_beta 109.2560(10)
_cell_angle_gamma 90
_cell_formula_units_Z 4
_cell_length_a 15.1270(17)
_cell_length_b 9.2725(10)
_cell_length_c 15.5544(17)
_cell_measurement_reflns_used 9879
_cell_measurement_temperature 293(2)
_cell_measurement_theta_max 27.53
_cell_measurement_theta_min 2.29
_cell_volume 2059.7(4)
_computing_cell_refinement 'SAINT v7.34A (Bruker, 200?)'
_computing_data_collection 'Bruker SMART'
_computing_data_reduction 'SAINT v7.34A (Bruker, 200?)'
_computing_molecular_graphics 'Olex2 (Dolomanov et al., 2009)'
_computing_publication_material 'Olex2 (Dolomanov et al., 2009)'
_computing_structure_refinement 'ShelXL (Sheldrick, 2015)'
_computing_structure_solution 'SHELXS-97 (Sheldrick, 1990)'
_diffrn_ambient_temperature 293.15
_diffrn_measured_fraction_theta_full 1.000
_diffrn_measured_fraction_theta_max 0.987
_diffrn_measurement_device_type 'CCD area detector'
_diffrn_measurement_method 'phi and omega scans'
_diffrn_radiation_monochromator graphite
_diffrn_radiation_type MoK\a
_diffrn_radiation_wavelength 0.71073
_diffrn_reflns_av_R_equivalents 0.0277
_diffrn_reflns_av_unetI/netI 0.0180
_diffrn_reflns_Laue_measured_fraction_full 1.000
_diffrn_reflns_Laue_measured_fraction_max 0.987
_diffrn_reflns_limit_h_max 19
_diffrn_reflns_limit_h_min -19
_diffrn_reflns_limit_k_max 12
_diffrn_reflns_limit_k_min -11
_diffrn_reflns_limit_l_max 20
_diffrn_reflns_limit_l_min -20
_diffrn_reflns_number 22436
_diffrn_reflns_point_group_measured_fraction_full 1.000
_diffrn_reflns_point_group_measured_fraction_max 0.987
_diffrn_reflns_theta_full 25.242
_diffrn_reflns_theta_max 27.544
_diffrn_reflns_theta_min 1.629
_exptl_absorpt_coefficient_mu 1.688
_exptl_absorpt_correction_T_max 0.7398
_exptl_absorpt_correction_T_min 0.6975
_exptl_absorpt_correction_type none
_exptl_crystal_colour colorless
_exptl_crystal_density_diffrn 1.633
_exptl_crystal_density_method 'not measured'
_exptl_crystal_description block
_exptl_crystal_F_000 992
_exptl_crystal_size_max 0.23
_exptl_crystal_size_mid 0.21
_exptl_crystal_size_min 0.19
_refine_diff_density_max 1.118
_refine_diff_density_min -1.020
_refine_diff_density_rms 0.066
_refine_ls_extinction_coef 0.0098(4)
_refine_ls_extinction_expression Fc^*^=kFc[1+0.001xFc^2^\l^3^/sin(2\q)]^-1/4^
_refine_ls_extinction_method 'SHELXL-2018/3 (Sheldrick 2018)'
_refine_ls_goodness_of_fit_ref 1.054
_refine_ls_hydrogen_treatment constr
_refine_ls_matrix_type full
_refine_ls_number_parameters 254
_refine_ls_number_reflns 4692
_refine_ls_number_restraints 0
_refine_ls_restrained_S_all 1.054
_refine_ls_R_factor_all 0.0352
_refine_ls_R_factor_gt 0.0320
_refine_ls_shift/su_max 0.001
_refine_ls_shift/su_mean 0.000
_refine_ls_structure_factor_coef Fsqd
_refine_ls_weighting_details 'w=1/[\s^2^(Fo^2^)+(0.0295P)^2^+2.1917P] where P=(Fo^2^+2Fc^2^)/3'
_refine_ls_weighting_scheme calc
_refine_ls_wR_factor_gt 0.0771
_refine_ls_wR_factor_ref 0.0795
_reflns_Friedel_coverage 0.000
_reflns_number_gt 4272
_reflns_number_total 4692
_reflns_threshold_expression 'I > 2\s(I)'
_cod_data_source_file ao8b02966_si_004.cif
_cod_data_source_block test_0m
_cod_database_code 4516143
_shelx_shelxl_version_number 2018/3
_shelx_space_group_comment
;
The symmetry employed for this shelxl refinement is uniquely defined
by the following loop, which should always be used as a source of
symmetry information in preference to the above space-group names.
They are only intended as comments.
;
_shelx_estimated_absorpt_t_max 0.740
_shelx_estimated_absorpt_t_min 0.698
_olex2_refinement_description
;
1. Fixed Uiso
 At 1.2 times of:
  All C(H) groups
2.a Aromatic/amide H refined with riding coordinates:
 C1(H1), C2(H2), C3(H3), C4(H4), C5(H5), C9(H9), C10(H10), C12(H12), C13(H13),
 C18(H18), C19(H19), C21(H21), C22(H22)
;
_olex2_submission_special_instructions 'No special instructions were received'

loop_
_space_group_symop_operation_xyz
'x, y, z'
'-x+1/2, y+1/2, -z+1/2'
'-x, -y, -z'
'x-1/2, -y-1/2, z-1/2'

loop_
_atom_site_label
_atom_site_type_symbol
_atom_site_fract_x
_atom_site_fract_y
_atom_site_fract_z
_atom_site_U_iso_or_equiv
_atom_site_adp_type
_atom_site_occupancy
_atom_site_site_symmetry_order
_atom_site_calc_flag
_atom_site_refinement_flags_posn
C1 C 0.00340(19) 0.3483(3) 0.9242(2) 0.0533(6) Uani 1 1 d .
H1 H -0.003959 0.266662 0.955850 0.064 Uiso 1 1 calc R
C2 C -0.0707(2) 0.4415(4) 0.8868(2) 0.0636(8) Uani 1 1 d .
H2 H -0.128730 0.421972 0.892769 0.076 Uiso 1 1 calc R
C3 C -0.0591(2) 0.5622(4) 0.8413(2) 0.0697(9) Uani 1 1 d .
H3 H -0.109480 0.624010 0.816219 0.084 Uiso 1 1 calc R
C4 C 0.0268(3) 0.5933(4) 0.8322(2) 0.0667(8) Uani 1 1 d .
H4 H 0.034235 0.676555 0.801957 0.080 Uiso 1 1 calc R
C5 C 0.1017(2) 0.5005(3) 0.8680(2) 0.0531(6) Uani 1 1 d .
H5 H 0.159418 0.519826 0.861377 0.064 Uiso 1 1 calc R
C6 C 0.08895(17) 0.3789(3) 0.91350(17) 0.0437(5) Uani 1 1 d .
C7 C 0.16267(16) 0.1250(3) 0.86780(16) 0.0391(5) Uani 1 1 d .
C8 C 0.06244(16) 0.0859(3) 0.82298(17) 0.0421(5) Uani 1 1 d .
C9 C 0.0165(2) -0.0016(3) 0.8660(2) 0.0567(7) Uani 1 1 d .
H9 H 0.048405 -0.040569 0.922827 0.068 Uiso 1 1 calc R
C10 C -0.0783(2) -0.0312(4) 0.8236(3) 0.0810(11) Uani 1 1 d .
H10 H -0.110853 -0.089405 0.851612 0.097 Uiso 1 1 calc R
C11 C -0.1217(2) 0.0274(6) 0.7404(4) 0.0939(14) Uani 1 1 d .
C12 C -0.0785(2) 0.1136(5) 0.6956(3) 0.0867(12) Uani 1 1 d .
H12 H -0.111009 0.151232 0.638509 0.104 Uiso 1 1 calc R
C13 C 0.0150(2) 0.1432(4) 0.7380(2) 0.0589(7) Uani 1 1 d .
H13 H 0.046534 0.202137 0.709384 0.071 Uiso 1 1 calc R
C14 C 0.23434(16) 0.0665(3) 0.84815(16) 0.0400(5) Uani 1 1 d .
C15 C 0.33046(18) 0.1020(3) 0.88118(18) 0.0451(5) Uani 1 1 d .
C16 C 0.41257(18) 0.1247(3) 0.90091(19) 0.0483(6) Uani 1 1 d .
C17 C 0.51026(17) 0.1553(3) 0.92469(19) 0.0488(6) Uani 1 1 d .
C18 C 0.5689(2) 0.0612(4) 0.9004(2) 0.0581(7) Uani 1 1 d .
H18 H 0.544786 -0.023503 0.869505 0.070 Uiso 1 1 calc R
C19 C 0.6630(2) 0.0922(4) 0.9219(3) 0.0713(10) Uani 1 1 d .
H19 H 0.702866 0.029477 0.905624 0.086 Uiso 1 1 calc R
C20 C 0.6958(2) 0.2159(5) 0.9670(3) 0.0828(12) Uani 1 1 d .
C21 C 0.6413(3) 0.3115(5) 0.9922(4) 0.1028(15) Uani 1 1 d .
H21 H 0.666740 0.395628 1.023063 0.123 Uiso 1 1 calc R
C22 C 0.5471(2) 0.2813(4) 0.9712(3) 0.0811(11) Uani 1 1 d .
H22 H 0.508359 0.345161 0.988067 0.097 Uiso 1 1 calc R
F1 F 0.78862(15) 0.2441(4) 0.9880(2) 0.1328(12) Uani 1 1 d .
F2 F -0.21378(16) -0.0027(5) 0.6992(3) 0.1644(16) Uani 1 1 d .
I1 I 0.20530(2) -0.10399(2) 0.75227(2) 0.06089(10) Uani 1 1 d .
O1 O 0.26920(13) 0.3317(3) 0.96854(15) 0.0633(6) Uani 1 1 d .
O2 O 0.16978(17) 0.1834(3) 1.03248(13) 0.0678(6) Uani 1 1 d .
S1 S 0.18261(4) 0.25755(8) 0.95670(4) 0.04560(15) Uani 1 1 d .

loop_
_atom_site_aniso_label
_atom_site_aniso_U_11
_atom_site_aniso_U_22
_atom_site_aniso_U_33
_atom_site_aniso_U_23
_atom_site_aniso_U_13
_atom_site_aniso_U_12
C1 0.0463(14) 0.0572(16) 0.0605(16) -0.0081(13) 0.0233(12) 0.0001(12)
C2 0.0382(14) 0.077(2) 0.076(2) -0.0137(17) 0.0185(13) 0.0056(14)
C3 0.0558(18) 0.072(2) 0.073(2) -0.0041(17) 0.0107(15) 0.0216(16)
C4 0.072(2) 0.0577(18) 0.069(2) 0.0029(15) 0.0216(17) 0.0091(15)
C5 0.0479(14) 0.0552(16) 0.0585(16) -0.0087(13) 0.0206(12) -0.0016(12)
C6 0.0373(12) 0.0500(14) 0.0430(12) -0.0105(10) 0.0122(10) 0.0038(10)
C7 0.0342(11) 0.0439(12) 0.0384(11) -0.0006(9) 0.0108(9) -0.0017(9)
C8 0.0318(11) 0.0482(13) 0.0473(13) -0.0066(10) 0.0141(10) -0.0018(9)
C9 0.0506(15) 0.0568(16) 0.0693(18) -0.0023(14) 0.0288(13) -0.0076(13)
C10 0.0528(18) 0.079(2) 0.123(3) -0.015(2) 0.045(2) -0.0239(17)
C11 0.0318(15) 0.115(3) 0.122(4) -0.021(3) 0.0079(19) -0.0180(19)
C12 0.0456(18) 0.117(3) 0.076(2) -0.002(2) -0.0098(17) -0.0022(19)
C13 0.0424(14) 0.0748(19) 0.0530(16) 0.0003(14) 0.0070(12) -0.0034(13)
C14 0.0358(11) 0.0439(12) 0.0410(12) 0.0011(9) 0.0134(9) -0.0010(9)
C15 0.0378(12) 0.0486(14) 0.0497(14) 0.0038(11) 0.0154(10) 0.0029(10)
C16 0.0374(13) 0.0528(15) 0.0523(14) 0.0071(11) 0.0115(11) 0.0007(10)
C17 0.0330(12) 0.0564(15) 0.0522(14) 0.0093(12) 0.0076(10) -0.0020(11)
C18 0.0416(14) 0.0647(18) 0.0647(17) 0.0036(14) 0.0128(12) 0.0001(13)
C19 0.0401(15) 0.096(3) 0.078(2) 0.0195(19) 0.0197(15) 0.0117(16)
C20 0.0352(15) 0.105(3) 0.096(3) 0.022(2) 0.0049(16) -0.0175(18)
C21 0.059(2) 0.088(3) 0.138(4) -0.018(3) 0.002(2) -0.026(2)
C22 0.0525(18) 0.071(2) 0.109(3) -0.020(2) 0.0106(18) -0.0064(16)
F1 0.0379(11) 0.169(3) 0.172(3) 0.026(2) 0.0083(14) -0.0312(14)
F2 0.0370(11) 0.218(4) 0.208(4) -0.023(3) 0.0003(16) -0.0418(18)
I1 0.05383(13) 0.06385(15) 0.07263(16) -0.02423(9) 0.03118(10) -0.00626(8)
O1 0.0360(9) 0.0726(14) 0.0710(13) -0.0255(11) 0.0036(9) -0.0043(9)
O2 0.0792(15) 0.0827(16) 0.0423(10) 0.0063(10) 0.0213(10) 0.0202(12)
S1 0.0373(3) 0.0561(4) 0.0393(3) -0.0079(3) 0.0072(2) 0.0046(3)

loop_
_atom_type_symbol
_atom_type_description
_atom_type_scat_dispersion_real
_atom_type_scat_dispersion_imag
_atom_type_scat_source
C C 0.0033 0.0016 'International Tables Vol C Tables 4.2.6.8 and 6.1.1.4'
H H 0.0000 0.0000 'International Tables Vol C Tables 4.2.6.8 and 6.1.1.4'
O O 0.0106 0.0060 'International Tables Vol C Tables 4.2.6.8 and 6.1.1.4'
F F 0.0171 0.0103 'International Tables Vol C Tables 4.2.6.8 and 6.1.1.4'
S S 0.1246 0.1234 'International Tables Vol C Tables 4.2.6.8 and 6.1.1.4'
I I -0.4742 1.8119 'International Tables Vol C Tables 4.2.6.8 and 6.1.1.4'

loop_
_geom_angle_atom_site_label_1
_geom_angle_atom_site_label_2
_geom_angle_atom_site_label_3
_geom_angle
C2 C1 H1 120.6
C2 C1 C6 118.8(3)
C6 C1 H1 120.6
C1 C2 H2 119.8
C3 C2 C1 120.3(3)
C3 C2 H2 119.8
C2 C3 H3 119.7
C2 C3 C4 120.6(3)
C4 C3 H3 119.7
C3 C4 H4 120.0
C3 C4 C5 120.1(3)
C5 C4 H4 120.0
C4 C5 H5 120.6
C6 C5 C4 118.7(3)
C6 C5 H5 120.6
C1 C6 S1 119.3(2)
C5 C6 C1 121.5(3)
C5 C6 S1 119.2(2)
C8 C7 S1 114.37(17)
C14 C7 C8 124.9(2)
C14 C7 S1 120.69(18)
C9 C8 C7 121.0(2)
C9 C8 C13 120.2(3)
C13 C8 C7 118.7(2)
C8 C9 H9 120.2
C8 C9 C10 119.5(3)
C10 C9 H9 120.2
C9 C10 H10 121.0
C11 C10 C9 118.0(3)
C11 C10 H10 121.0
C10 C11 C12 124.1(3)
C10 C11 F2 117.8(4)
F2 C11 C12 118.1(5)
C11 C12 H12 121.2
C11 C12 C13 117.6(4)
C13 C12 H12 121.2
C8 C13 H13 119.8
C12 C13 C8 120.5(3)
C12 C13 H13 119.8
C7 C14 C15 129.7(2)
C7 C14 I1 117.97(18)
C15 C14 I1 112.32(17)
C16 C15 C14 172.9(3)
C15 C16 C17 178.6(3)
C18 C17 C16 120.4(3)
C18 C17 C22 119.3(3)
C22 C17 C16 120.3(3)
C17 C18 H18 119.8
C19 C18 C17 120.4(3)
C19 C18 H18 119.8
C18 C19 H19 120.9
C20 C19 C18 118.3(3)
C20 C19 H19 120.9
C19 C20 C21 123.6(3)
C19 C20 F1 117.4(4)
C21 C20 F1 119.0(4)
C20 C21 H21 120.7
C20 C21 C22 118.5(4)
C22 C21 H21 120.7
C17 C22 H22 120.0
C21 C22 C17 119.9(4)
C21 C22 H22 120.0
C6 S1 C7 103.51(11)
O1 S1 C6 109.16(14)
O1 S1 C7 109.87(12)
O2 S1 C6 108.10(13)
O2 S1 C7 105.71(13)
O2 S1 O1 119.31(14)

loop_
_geom_bond_atom_site_label_1
_geom_bond_atom_site_label_2
_geom_bond_distance
C1 H1 0.9300
C1 C2 1.383(4)
C1 C6 1.387(4)
C2 H2 0.9300
C2 C3 1.366(5)
C3 H3 0.9300
C3 C4 1.384(5)
C4 H4 0.9300
C4 C5 1.385(4)
C5 H5 0.9300
C5 C6 1.378(4)
C6 S1 1.760(3)
C7 C8 1.490(3)
C7 C14 1.334(3)
C7 S1 1.800(2)
C8 C9 1.376(4)
C8 C13 1.385(4)
C9 H9 0.9300
C9 C10 1.393(5)
C10 H10 0.9300
C10 C11 1.357(6)
C11 C12 1.360(7)
C11 F2 1.357(4)
C12 H12 0.9300
C12 C13 1.377(4)
C13 H13 0.9300
C14 C15 1.412(3)
C14 I1 2.118(2)
C15 C16 1.196(4)
C16 C17 1.429(3)
C17 C18 1.382(4)
C17 C22 1.390(4)
C18 H18 0.9300
C18 C19 1.382(4)
C19 H19 0.9300
C19 C20 1.351(6)
C20 C21 1.353(7)
C20 F1 1.359(4)
C21 H21 0.9300
C21 C22 1.382(5)
C22 H22 0.9300
O1 S1 1.436(2)
O2 S1 1.432(2)
